data_4126521
loop_
_publ_author_name
'Hennersdorf, Felix'
'Fr\"otschel, Julia'
'Weigand, Jan J.'

_publ_section_title
;
 Selective Derivatization of a Hexaphosphane from Functionalization of
 White Phosphorus.
;
_journal_name_full 'Journal of the American Chemical Society'
_journal_paper_doi 10.1021/jacs.7b07704
_journal_year 2017
_chemical_formula_moiety 'C58 H82 Ga2 N4 P12, 2(C H2 Cl2)'
_chemical_formula_sum 'C60 H86 Cl4 Ga2 N4 P12'
_chemical_formula_weight 1516.20
_space_group_crystal_system monoclinic
_space_group_IT_number 14
_space_group_name_Hall '-P 2ybc'
_space_group_name_H-M_alt 'P 1 21/c 1'
_symmetry_space_group_name_Hall '-P 2ybc'
_symmetry_space_group_name_H-M 'P 1 21/c 1'
_atom_sites_solution_hydrogens geom
_audit_creation_date 2016-02-09
_audit_creation_method
;
Olex2 1.2
(compiled 2015.09.30 svn.r3233 for OlexSys, GUI svn.r5103)
;
_cell_angle_alpha 90
_cell_angle_beta 106.539(2)
_cell_angle_gamma 90
_cell_formula_units_Z 2
_cell_length_a 10.45280(10)
_cell_length_b 21.4367(3)
_cell_length_c 16.4206(3)
_cell_measurement_reflns_used 14996
_cell_measurement_temperature 100.00(10)
_cell_measurement_theta_max 76.4410
_cell_measurement_theta_min 7.5660
_cell_volume 3527.19(10)
_computing_cell_refinement 'CrysAlisPro 1.171.38.41 (Rigaku OD, 2015)'
_computing_data_collection 'CrysAlisPro 1.171.38.41 (Rigaku OD, 2015)'
_computing_data_reduction 'CrysAlisPro 1.171.38.41 (Rigaku OD, 2015)'
_computing_molecular_graphics 'Olex2 (Dolomanov et al., 2009)'
_computing_publication_material 'Olex2 (Dolomanov et al., 2009)'
_computing_structure_refinement 'ShelXL (Sheldrick, 2015)'
_computing_structure_solution 'ShelXT (Sheldrick, 2015)'
_diffrn_ambient_environment N~2~
_diffrn_ambient_temperature 100.00(10)
_diffrn_detector 'CCD plate'
_diffrn_detector_area_resol_mean 5.2850
_diffrn_detector_type AtlasS2
_diffrn_measured_fraction_theta_full 1.000
_diffrn_measured_fraction_theta_max 0.992
_diffrn_measurement_details
;
List of Runs (angles in degrees, time in seconds):

  # Type    Start    End  Width  t~exp~   \w     \q     \k     \f   Frames
--------------------------------------------------------------------------
  1  \w   -117.00  -2.00   1.00    6.00    --  -38.50 -19.00 120.00  115
  2  \w    -61.00  34.00   1.00    6.00    --  -38.50  38.00 -60.00   95
  3  \w      1.00  82.00   1.00    6.00    --   42.50 -99.00-180.00   81
  4  \w     30.00 109.00   1.00   24.00    --  111.00 -94.00-180.00   79
  5  \w     39.00 121.00   1.00   24.00    --  111.00-125.00-180.00   82
  6  \w     40.00 135.00   1.00   24.00    --  111.00 -45.00 -90.00   95
  7  \w     87.00 178.00   1.00   24.00    --  111.00  45.00  30.00   91
  8  \w     94.00 178.00   1.00   24.00    --  111.00 125.00-120.00   84
  9  \w     80.00 178.00   1.00   24.00    --  111.00  77.00  60.00   98
 10  \w     40.00 135.00   1.00   24.00    --  111.00 -45.00   0.00   95
 11  \w     30.00 109.00   1.00   24.00    --  111.00 -94.00-120.00   79
 12  \w     88.00 178.00   1.00   24.00    --  111.00  38.00  11.00   90
 13  \w     40.00 135.00   1.00   24.00    --  111.00 -45.00 120.00   95
 14  \w     87.00 178.00   1.00   24.00    --  111.00  30.00 -60.00   91
 15  \w     16.00  86.00   1.00    6.00    --   42.50  57.00 -30.00   70
;
_diffrn_measurement_device 'four-circle diffractometer'
_diffrn_measurement_device_type 'SuperNova, Dual, Cu at zero, AtlasS2'
_diffrn_measurement_method '\w scans'
_diffrn_orient_matrix_type 'CrysAlisPro convention (1999,Acta A55,543-557)'
_diffrn_orient_matrix_UB_11 0.1389468000
_diffrn_orient_matrix_UB_12 0.0137374000
_diffrn_orient_matrix_UB_13 -0.0108066000
_diffrn_orient_matrix_UB_21 0.0658865000
_diffrn_orient_matrix_UB_22 -0.0321245000
_diffrn_orient_matrix_UB_23 0.0856606000
_diffrn_orient_matrix_UB_31 -0.0034798000
_diffrn_orient_matrix_UB_32 -0.0627534000
_diffrn_orient_matrix_UB_33 -0.0461741000
_diffrn_radiation_monochromator mirror
_diffrn_radiation_probe x-ray
_diffrn_radiation_type CuK\a
_diffrn_radiation_wavelength 1.54184
_diffrn_reflns_av_unetI/netI 0.0331
_diffrn_reflns_Laue_measured_fraction_full 1.000
_diffrn_reflns_Laue_measured_fraction_max 0.992
_diffrn_reflns_limit_h_max 13
_diffrn_reflns_limit_h_min -13
_diffrn_reflns_limit_k_max 23
_diffrn_reflns_limit_k_min -26
_diffrn_reflns_limit_l_max 20
_diffrn_reflns_limit_l_min -20
_diffrn_reflns_number 12085
_diffrn_reflns_point_group_measured_fraction_full 1.000
_diffrn_reflns_point_group_measured_fraction_max 0.992
_diffrn_reflns_theta_full 67.684
_diffrn_reflns_theta_max 76.595
_diffrn_reflns_theta_min 3.483
_diffrn_source 'micro-focus sealed X-ray tube'
_diffrn_source_type 'SuperNova (Cu) X-ray Source'
_exptl_absorpt_coefficient_mu 5.219
_exptl_absorpt_correction_T_max 0.995
_exptl_absorpt_correction_T_min 0.983
_exptl_absorpt_correction_type analytical
_exptl_absorpt_process_details
;
CrysAlisPro 1.171.38.41 (Rigaku Oxford Diffraction, 2015)
Analytical numeric absorption correction using a multifaceted crystal
            model based on expressions derived by R.C. Clark & J.S. Reid.
(Clark, R. C. & Reid, J. S. (1995). Acta Cryst. A51, 887-897)
Empirical absorption correction using spherical harmonics,
 implemented in SCALE3 ABSPACK scaling algorithm.
;
_exptl_crystal_colour 'clear light yellow'
_exptl_crystal_colour_lustre clear
_exptl_crystal_colour_modifier light
_exptl_crystal_colour_primary yellow
_exptl_crystal_density_diffrn 1.428
_exptl_crystal_description block
_exptl_crystal_F_000 1568
_exptl_crystal_size_max 0.13
_exptl_crystal_size_mid 0.042
_exptl_crystal_size_min 0.029
_refine_diff_density_max 0.458
_refine_diff_density_min -0.337
_refine_diff_density_rms 0.063
_refine_ls_extinction_method none
_refine_ls_goodness_of_fit_ref 1.026
_refine_ls_hydrogen_treatment constr
_refine_ls_matrix_type full
_refine_ls_number_parameters 381
_refine_ls_number_reflns 12085
_refine_ls_number_restraints 0
_refine_ls_restrained_S_all 1.026
_refine_ls_R_factor_all 0.0407
_refine_ls_R_factor_gt 0.0317
_refine_ls_shift/su_max 0.001
_refine_ls_shift/su_mean 0.000
_refine_ls_structure_factor_coef Fsqd
_refine_ls_weighting_details 'w=1/[\s^2^(Fo^2^)+(0.0536P)^2^] where P=(Fo^2^+2Fc^2^)/3'
_refine_ls_weighting_scheme calc
_refine_ls_wR_factor_gt 0.0826
_refine_ls_wR_factor_ref 0.0847
_reflns_Friedel_coverage 0.000
_reflns_number_gt 9902
_reflns_number_total 12085
_reflns_threshold_expression 'I > 2\s(I)'
_cod_data_source_file ja7b07704_si_008.cif
_cod_data_source_block 5_1
_cod_original_cell_volume 3527.19(9)
_cod_database_code 4126521
_chemical_oxdiff_formula 'C120 H172 Cl8 Ga4 N8 P24 '
_shelx_space_group_comment
;
The symmetry employed for this shelxl refinement is uniquely defined
by the following loop, which should always be used as a source of
symmetry information in preference to the above space-group names.
They are only intended as comments.
;
_olex2_refinement_description
;
1. Twinned data refinement
 Scales: 0.7638(14) 0.2362(14)
2. Fixed Uiso
 At 1.2 times of:
  All C(H) groups, All C(H,H) groups
 At 1.5 times of:
  All C(H,H,H) groups
3.a Ternary CH refined with riding coordinates:
 C15(H15), C27(H27), C24(H24), C12(H12)
3.b Secondary CH2 refined with riding coordinates:
 C30(H30A,H30B)
3.c Aromatic/amide H refined with riding coordinates:
 C2(H2), C20(H20), C21(H21), C22(H22), C10(H10), C8(H8), C9(H9)
3.d Idealised Me refined as rotating group:
 C5(H5A,H5B,H5C), C4(H4A,H4B,H4C), C17(H17A,H17B,H17C), C28(H28A,H28B,H28C),
 C16(H16A,H16B,H16C), C29(H29A,H29B,H29C), C25(H25A,H25B,H25C), C26(H26A,H26B,
 H26C), C13(H13A,H13B,H13C), C14(H14A,H14B,H14C)
;
_shelx_shelxl_version_number 2014/7
_olex2_submission_special_instructions 'No special instructions were received'
_oxdiff_exptl_absorpt_empirical_details
;
Empirical correction (ABSPACK) includes:
- Absorption correction using spherical harmonics
- Frame scaling
;
_oxdiff_exptl_absorpt_empirical_full_max 1.877
_oxdiff_exptl_absorpt_empirical_full_min 0.580
_oxdiff_twin_integration_method simultaneous
_oxdiff_twin_items 2
_twin_special_details
;
Component 2 rotated by -178.2146\% 
 around [0.00 1.00 0.01] (reciprocal) or [0.01 1.00 0.02] (direct)
;

loop_
_space_group_symop_operation_xyz
'x, y, z'
'-x, y+1/2, -z+1/2'
'-x, -y, -z'
'x, -y-1/2, z-1/2'

loop_
_atom_site_label
_atom_site_type_symbol
_atom_site_fract_x
_atom_site_fract_y
_atom_site_fract_z
_atom_site_U_iso_or_equiv
_atom_site_adp_type
_atom_site_occupancy
_atom_site_site_symmetry_order
_atom_site_calc_flag
_atom_site_refinement_flags_posn
Ga1 Ga 0.31618(2) 0.38576(2) 0.32055(2) 0.01226(8) Uani 1 1 d .
P6 P 0.32107(5) 0.45159(3) 0.43664(3) 0.01464(11) Uani 1 1 d .
P4 P 0.50286(5) 0.40618(3) 0.51333(3) 0.01553(12) Uani 1 1 d .
P5 P 0.39549(5) 0.53049(3) 0.37969(3) 0.01541(12) Uani 1 1 d .
P1 P 0.53386(5) 0.39722(3) 0.30514(4) 0.01643(12) Uani 1 1 d .
P3 P 0.57742(5) 0.49447(3) 0.35047(4) 0.01741(12) Uani 1 1 d .
P2 P 0.64916(5) 0.41628(3) 0.43809(4) 0.01780(12) Uani 1 1 d .
Cl2 Cl 0.82501(6) 0.32371(3) 0.61218(4) 0.02988(14) Uani 1 1 d .
Cl1 Cl 0.74916(7) 0.22213(3) 0.70776(5) 0.03910(17) Uani 1 1 d .
N1 N 0.26047(18) 0.30088(8) 0.33634(11) 0.0137(3) Uani 1 1 d .
N2 N 0.17864(17) 0.40235(8) 0.21415(11) 0.0132(3) Uani 1 1 d .
C3 C 0.1018(2) 0.35753(10) 0.16928(14) 0.0150(4) Uani 1 1 d .
C1 C 0.1701(2) 0.27007(10) 0.27515(14) 0.0147(4) Uani 1 1 d .
C2 C 0.1034(2) 0.29562(10) 0.19669(14) 0.0161(4) Uani 1 1 d .
H2 H 0.0519 0.2671 0.1561 0.019 Uiso 1 1 calc R
C6 C 0.3116(2) 0.27190(10) 0.41880(14) 0.0163(4) Uani 1 1 d .
C18 C 0.1570(2) 0.46684(10) 0.18841(14) 0.0148(4) Uani 1 1 d .
C15 C 0.1201(2) 0.32294(11) 0.46312(15) 0.0211(5) Uani 1 1 d .
H15 H 0.1208 0.3515 0.4151 0.025 Uiso 1 1 calc R
C5 C 0.0069(3) 0.37161(11) 0.08324(15) 0.0237(5) Uani 1 1 d .
H5A H -0.0113 0.4165 0.0784 0.036 Uiso 1 1 calc GR
H5B H -0.0768 0.3489 0.0766 0.036 Uiso 1 1 calc GR
H5C H 0.0470 0.3586 0.0388 0.036 Uiso 1 1 calc GR
C19 C 0.2232(2) 0.49292(11) 0.13309(14) 0.0175(4) Uani 1 1 d .
C20 C 0.2037(2) 0.55642(11) 0.11387(16) 0.0224(5) Uani 1 1 d .
H20 H 0.2480 0.5752 0.0770 0.027 Uiso 1 1 calc R
C23 C 0.0712(2) 0.50239(10) 0.22270(14) 0.0170(4) Uani 1 1 d .
C27 C -0.0065(2) 0.47292(11) 0.27868(16) 0.0211(5) Uani 1 1 d .
H27 H 0.0437 0.4351 0.3059 0.025 Uiso 1 1 calc R
C21 C 0.1209(3) 0.59240(11) 0.14752(17) 0.0238(5) Uani 1 1 d .
H21 H 0.1092 0.6355 0.1340 0.029 Uiso 1 1 calc R
C11 C 0.2443(2) 0.28250(11) 0.48075(15) 0.0199(5) Uani 1 1 d .
C4 C 0.1334(2) 0.20341(11) 0.28871(15) 0.0202(5) Uani 1 1 d .
H4A H 0.1648 0.1758 0.2509 0.030 Uiso 1 1 calc GR
H4B H 0.0363 0.1999 0.2762 0.030 Uiso 1 1 calc GR
H4C H 0.1755 0.1914 0.3479 0.030 Uiso 1 1 calc GR
C7 C 0.4274(2) 0.23485(11) 0.43552(16) 0.0217(5) Uani 1 1 d .
C22 C 0.0550(2) 0.56520(11) 0.20111(16) 0.0226(5) Uani 1 1 d .
H22 H -0.0023 0.5901 0.2234 0.027 Uiso 1 1 calc R
C30 C 0.7134(3) 0.29904(13) 0.66843(18) 0.0301(6) Uani 1 1 d .
H30A H 0.6210 0.3007 0.6304 0.036 Uiso 1 1 calc R
H30B H 0.7193 0.3278 0.7165 0.036 Uiso 1 1 calc R
C24 C 0.3087(2) 0.45479(11) 0.09038(15) 0.0218(5) Uani 1 1 d .
H24 H 0.3174 0.4117 0.1148 0.026 Uiso 1 1 calc R
C17 C -0.0085(2) 0.28384(13) 0.43550(18) 0.0276(5) Uani 1 1 d .
H17A H -0.0114 0.2613 0.3831 0.041 Uiso 1 1 calc GR
H17B H -0.0862 0.3114 0.4255 0.041 Uiso 1 1 calc GR
H17C H -0.0098 0.2539 0.4803 0.041 Uiso 1 1 calc GR
C12 C 0.5029(2) 0.22436(12) 0.37021(18) 0.0277(5) Uani 1 1 d .
H12 H 0.4704 0.2558 0.3239 0.033 Uiso 1 1 calc R
C28 C -0.0204(3) 0.51637(13) 0.34972(17) 0.0279(5) Uani 1 1 d .
H28A H 0.0673 0.5334 0.3799 0.042 Uiso 1 1 calc GR
H28B H -0.0562 0.4929 0.3896 0.042 Uiso 1 1 calc GR
H28C H -0.0813 0.5506 0.3251 0.042 Uiso 1 1 calc GR
C16 C 0.1161(3) 0.36329(13) 0.53897(18) 0.0319(6) Uani 1 1 d .
H16A H 0.1037 0.3366 0.5846 0.048 Uiso 1 1 calc GR
H16B H 0.0418 0.3929 0.5216 0.048 Uiso 1 1 calc GR
H16C H 0.2002 0.3863 0.5594 0.048 Uiso 1 1 calc GR
C10 C 0.2941(3) 0.25329(13) 0.55939(16) 0.0277(5) Uani 1 1 d .
H10 H 0.2507 0.2597 0.6023 0.033 Uiso 1 1 calc R
C8 C 0.4717(3) 0.20668(12) 0.51536(18) 0.0295(6) Uani 1 1 d .
H8 H 0.5491 0.1811 0.5280 0.035 Uiso 1 1 calc R
C29 C -0.1453(3) 0.45172(15) 0.22573(19) 0.0330(6) Uani 1 1 d .
H29A H -0.1974 0.4881 0.1991 0.050 Uiso 1 1 calc GR
H29B H -0.1909 0.4308 0.2627 0.050 Uiso 1 1 calc GR
H29C H -0.1363 0.4227 0.1816 0.050 Uiso 1 1 calc GR
C25 C 0.4493(3) 0.48153(14) 0.10499(17) 0.0284(5) Uani 1 1 d .
H25A H 0.4443 0.5205 0.0730 0.043 Uiso 1 1 calc GR
H25B H 0.5048 0.4514 0.0856 0.043 Uiso 1 1 calc GR
H25C H 0.4886 0.4898 0.1657 0.043 Uiso 1 1 calc GR
C9 C 0.4057(3) 0.21509(14) 0.57621(18) 0.0333(6) Uani 1 1 d .
H9 H 0.4366 0.1947 0.6296 0.040 Uiso 1 1 calc R
C26 C 0.2427(3) 0.44962(15) -0.00551(18) 0.0344(6) Uani 1 1 d .
H26A H 0.1533 0.4317 -0.0158 0.052 Uiso 1 1 calc GR
H26B H 0.2968 0.4227 -0.0308 0.052 Uiso 1 1 calc GR
H26C H 0.2358 0.4912 -0.0312 0.052 Uiso 1 1 calc GR
C13 C 0.6528(3) 0.23403(13) 0.4080(2) 0.0341(6) Uani 1 1 d .
H13A H 0.6692 0.2755 0.4341 0.051 Uiso 1 1 calc GR
H13B H 0.6970 0.2307 0.3629 0.051 Uiso 1 1 calc GR
H13C H 0.6883 0.2021 0.4512 0.051 Uiso 1 1 calc GR
C14 C 0.4772(3) 0.15929(19) 0.3301(3) 0.0577(11) Uani 1 1 d .
H14A H 0.5047 0.1275 0.3746 0.087 Uiso 1 1 calc GR
H14B H 0.5286 0.1542 0.2891 0.087 Uiso 1 1 calc GR
H14C H 0.3819 0.1546 0.3010 0.087 Uiso 1 1 calc GR

loop_
_atom_site_aniso_label
_atom_site_aniso_U_11
_atom_site_aniso_U_22
_atom_site_aniso_U_33
_atom_site_aniso_U_23
_atom_site_aniso_U_13
_atom_site_aniso_U_12
Ga1 0.01108(12) 0.01026(12) 0.01504(13) -0.00090(9) 0.00310(9) -0.00150(9)
P6 0.0131(2) 0.0131(2) 0.0172(3) -0.00268(19) 0.00365(19) -0.00172(18)
P4 0.0155(2) 0.0120(2) 0.0177(3) -0.00051(19) 0.0024(2) -0.00154(19)
P5 0.0149(2) 0.0126(2) 0.0174(3) -0.00071(19) 0.00243(19) -0.00109(19)
P1 0.0140(2) 0.0165(3) 0.0197(3) -0.0034(2) 0.0062(2) -0.00233(19)
P3 0.0171(3) 0.0155(3) 0.0208(3) -0.0020(2) 0.0074(2) -0.0040(2)
P2 0.0128(2) 0.0186(3) 0.0208(3) -0.0022(2) 0.0029(2) 0.0004(2)
Cl2 0.0257(3) 0.0320(3) 0.0310(3) 0.0092(2) 0.0064(2) 0.0057(2)
Cl1 0.0323(3) 0.0372(4) 0.0416(4) 0.0169(3) 0.0004(3) -0.0013(3)
N1 0.0134(8) 0.0115(8) 0.0159(8) -0.0011(7) 0.0035(7) -0.0019(7)
N2 0.0116(8) 0.0122(8) 0.0159(8) 0.0010(7) 0.0043(6) -0.0004(6)
C3 0.0146(9) 0.0152(10) 0.0154(10) -0.0019(8) 0.0045(8) 0.0000(8)
C1 0.0159(9) 0.0104(9) 0.0192(10) -0.0022(8) 0.0073(8) -0.0018(8)
C2 0.0163(9) 0.0151(10) 0.0163(10) -0.0046(8) 0.0038(8) -0.0032(8)
C6 0.0148(9) 0.0122(10) 0.0200(10) 0.0012(8) 0.0021(8) -0.0039(8)
C18 0.0130(9) 0.0125(10) 0.0169(10) 0.0000(7) 0.0011(8) -0.0003(7)
C15 0.0223(11) 0.0215(11) 0.0224(11) -0.0007(9) 0.0113(9) -0.0038(9)
C5 0.0271(12) 0.0202(11) 0.0190(11) -0.0008(9) -0.0012(9) -0.0036(9)
C19 0.0151(10) 0.0172(11) 0.0190(10) 0.0016(8) 0.0028(8) -0.0011(8)
C20 0.0206(11) 0.0190(11) 0.0260(12) 0.0060(9) 0.0037(9) -0.0036(9)
C23 0.0142(9) 0.0156(10) 0.0198(11) -0.0011(8) 0.0027(8) 0.0003(8)
C27 0.0205(11) 0.0180(11) 0.0268(12) 0.0000(9) 0.0099(9) 0.0028(9)
C21 0.0247(12) 0.0111(10) 0.0315(13) 0.0039(9) 0.0013(10) 0.0000(9)
C11 0.0174(10) 0.0207(11) 0.0205(11) 0.0000(8) 0.0037(8) -0.0070(9)
C4 0.0231(11) 0.0136(10) 0.0219(11) -0.0001(8) 0.0031(9) -0.0048(8)
C7 0.0171(10) 0.0149(10) 0.0306(13) 0.0029(9) 0.0027(9) -0.0022(8)
C22 0.0194(10) 0.0173(11) 0.0283(12) -0.0011(9) 0.0024(9) 0.0040(9)
C30 0.0259(12) 0.0274(13) 0.0367(14) 0.0036(11) 0.0082(11) 0.0012(10)
C24 0.0232(11) 0.0214(11) 0.0237(11) 0.0030(9) 0.0113(9) 0.0006(9)
C17 0.0189(11) 0.0289(13) 0.0351(14) -0.0043(10) 0.0080(10) -0.0033(10)
C12 0.0200(11) 0.0239(12) 0.0386(14) -0.0009(10) 0.0075(10) 0.0069(10)
C28 0.0245(12) 0.0309(13) 0.0298(13) -0.0053(10) 0.0104(10) 0.0038(10)
C16 0.0377(14) 0.0301(14) 0.0345(14) -0.0089(11) 0.0209(12) -0.0100(12)
C10 0.0246(12) 0.0358(14) 0.0216(12) 0.0062(10) 0.0047(9) -0.0123(11)
C8 0.0199(11) 0.0227(12) 0.0393(15) 0.0122(11) -0.0022(10) -0.0016(10)
C29 0.0264(13) 0.0394(16) 0.0369(15) -0.0101(12) 0.0149(11) -0.0117(11)
C25 0.0247(12) 0.0383(15) 0.0248(12) 0.0032(11) 0.0111(10) -0.0014(11)
C9 0.0262(12) 0.0383(15) 0.0290(13) 0.0170(11) -0.0023(10) -0.0103(11)
C26 0.0338(14) 0.0439(16) 0.0271(13) -0.0060(12) 0.0115(11) -0.0050(12)
C13 0.0233(12) 0.0264(13) 0.0532(18) -0.0045(12) 0.0117(12) -0.0020(10)
C14 0.0286(15) 0.052(2) 0.094(3) -0.042(2) 0.0205(17) -0.0054(14)

loop_
_atom_type_symbol
_atom_type_description
_atom_type_scat_dispersion_real
_atom_type_scat_dispersion_imag
_atom_type_scat_source
C C 0.0181 0.0091 'International Tables Vol C Tables 4.2.6.8 and 6.1.1.4'
H H 0.0000 0.0000 'International Tables Vol C Tables 4.2.6.8 and 6.1.1.4'
Cl Cl 0.3639 0.7018 'International Tables Vol C Tables 4.2.6.8 and 6.1.1.4'
Ga Ga -1.2846 0.7763 'International Tables Vol C Tables 4.2.6.8 and 6.1.1.4'
N N 0.0311 0.0180 'International Tables Vol C Tables 4.2.6.8 and 6.1.1.4'
P P 0.2955 0.4335 'International Tables Vol C Tables 4.2.6.8 and 6.1.1.4'

loop_
_exptl_crystal_face_index_h
_exptl_crystal_face_index_k
_exptl_crystal_face_index_l
_exptl_crystal_face_perp_dist
0 -7 9 0.0189
0 7 -9 0.0099
-1 11 6 0.0281
1 -11 -6 0.0281
-7 1 3 0.0630
7 -1 -3 0.0630
0 -12 -5 0.0208
0 12 5 0.0208
0 -1 -1 0.0141

loop_
_geom_angle_atom_site_label_1
_geom_angle_atom_site_label_2
_geom_angle_atom_site_label_3
_geom_angle
_geom_angle_site_symmetry_3
P6 Ga1 P1 102.90(2) .
N1 Ga1 P6 112.90(6) .
N1 Ga1 P1 116.27(6) .
N1 Ga1 N2 96.73(7) .
N2 Ga1 P6 117.04(6) .
N2 Ga1 P1 111.70(6) .
P4 P6 Ga1 90.83(3) .
P5 P6 Ga1 92.62(3) .
P5 P6 P4 103.57(3) .
P6 P4 P5 108.84(3) 3_666
P6 P4 P2 104.94(3) .
P2 P4 P5 97.40(3) 3_666
P6 P5 P4 106.38(3) 3_666
P6 P5 P3 104.72(3) .
P3 P5 P4 97.81(3) 3_666
P3 P1 Ga1 99.97(3) .
P2 P1 Ga1 100.58(3) .
P2 P1 P3 59.50(3) .
P1 P3 P5 106.98(3) .
P2 P3 P5 106.05(3) .
P2 P3 P1 60.11(3) .
P1 P2 P4 105.17(3) .
P3 P2 P4 106.05(3) .
P3 P2 P1 60.39(3) .
C1 N1 Ga1 122.22(15) .
C1 N1 C6 118.93(18) .
C6 N1 Ga1 118.71(13) .
C3 N2 Ga1 122.54(15) .
C3 N2 C18 120.57(18) .
C18 N2 Ga1 116.76(13) .
N2 C3 C2 123.8(2) .
N2 C3 C5 120.4(2) .
C2 C3 C5 115.82(19) .
N1 C1 C2 124.1(2) .
N1 C1 C4 120.60(19) .
C2 C1 C4 115.28(19) .
C3 C2 H2 115.5 .
C1 C2 C3 128.9(2) .
C1 C2 H2 115.5 .
C11 C6 N1 118.6(2) .
C7 C6 N1 119.5(2) .
C7 C6 C11 121.9(2) .
C19 C18 N2 120.3(2) .
C19 C18 C23 122.0(2) .
C23 C18 N2 117.7(2) .
C11 C15 H15 107.7 .
C11 C15 C17 111.9(2) .
C11 C15 C16 112.9(2) .
C17 C15 H15 107.7 .
C16 C15 H15 107.7 .
C16 C15 C17 108.9(2) .
C3 C5 H5A 109.5 .
C3 C5 H5B 109.5 .
C3 C5 H5C 109.5 .
H5A C5 H5B 109.5 .
H5A C5 H5C 109.5 .
H5B C5 H5C 109.5 .
C18 C19 C24 123.1(2) .
C20 C19 C18 117.7(2) .
C20 C19 C24 119.1(2) .
C19 C20 H20 119.4 .
C21 C20 C19 121.3(2) .
C21 C20 H20 119.4 .
C18 C23 C27 121.6(2) .
C22 C23 C18 117.8(2) .
C22 C23 C27 120.5(2) .
C23 C27 H27 107.7 .
C23 C27 C28 112.9(2) .
C23 C27 C29 111.2(2) .
C28 C27 H27 107.7 .
C28 C27 C29 109.4(2) .
C29 C27 H27 107.7 .
C20 C21 H21 120.1 .
C20 C21 C22 119.8(2) .
C22 C21 H21 120.1 .
C6 C11 C15 122.0(2) .
C10 C11 C6 117.6(2) .
C10 C11 C15 120.4(2) .
C1 C4 H4A 109.5 .
C1 C4 H4B 109.5 .
C1 C4 H4C 109.5 .
H4A C4 H4B 109.5 .
H4A C4 H4C 109.5 .
H4B C4 H4C 109.5 .
C6 C7 C12 122.5(2) .
C8 C7 C6 117.6(2) .
C8 C7 C12 119.9(2) .
C23 C22 C21 121.4(2) .
C23 C22 H22 119.3 .
C21 C22 H22 119.3 .
Cl2 C30 Cl1 111.57(16) .
Cl2 C30 H30A 109.3 .
Cl2 C30 H30B 109.3 .
Cl1 C30 H30A 109.3 .
Cl1 C30 H30B 109.3 .
H30A C30 H30B 108.0 .
C19 C24 H24 108.0 .
C19 C24 C25 112.9(2) .
C19 C24 C26 111.2(2) .
C25 C24 H24 108.0 .
C25 C24 C26 108.6(2) .
C26 C24 H24 108.0 .
C15 C17 H17A 109.5 .
C15 C17 H17B 109.5 .
C15 C17 H17C 109.5 .
H17A C17 H17B 109.5 .
H17A C17 H17C 109.5 .
H17B C17 H17C 109.5 .
C7 C12 H12 107.8 .
C7 C12 C13 111.9(2) .
C7 C12 C14 112.0(3) .
C13 C12 H12 107.8 .
C13 C12 C14 109.4(2) .
C14 C12 H12 107.8 .
C27 C28 H28A 109.5 .
C27 C28 H28B 109.5 .
C27 C28 H28C 109.5 .
H28A C28 H28B 109.5 .
H28A C28 H28C 109.5 .
H28B C28 H28C 109.5 .
C15 C16 H16A 109.5 .
C15 C16 H16B 109.5 .
C15 C16 H16C 109.5 .
H16A C16 H16B 109.5 .
H16A C16 H16C 109.5 .
H16B C16 H16C 109.5 .
C11 C10 H10 119.3 .
C9 C10 C11 121.4(3) .
C9 C10 H10 119.3 .
C7 C8 H8 119.2 .
C9 C8 C7 121.6(2) .
C9 C8 H8 119.2 .
C27 C29 H29A 109.5 .
C27 C29 H29B 109.5 .
C27 C29 H29C 109.5 .
H29A C29 H29B 109.5 .
H29A C29 H29C 109.5 .
H29B C29 H29C 109.5 .
C24 C25 H25A 109.5 .
C24 C25 H25B 109.5 .
C24 C25 H25C 109.5 .
H25A C25 H25B 109.5 .
H25A C25 H25C 109.5 .
H25B C25 H25C 109.5 .
C10 C9 H9 120.0 .
C8 C9 C10 119.9(2) .
C8 C9 H9 120.0 .
C24 C26 H26A 109.5 .
C24 C26 H26B 109.5 .
C24 C26 H26C 109.5 .
H26A C26 H26B 109.5 .
H26A C26 H26C 109.5 .
H26B C26 H26C 109.5 .
C12 C13 H13A 109.5 .
C12 C13 H13B 109.5 .
C12 C13 H13C 109.5 .
H13A C13 H13B 109.5 .
H13A C13 H13C 109.5 .
H13B C13 H13C 109.5 .
C12 C14 H14A 109.5 .
C12 C14 H14B 109.5 .
C12 C14 H14C 109.5 .
H14A C14 H14B 109.5 .
H14A C14 H14C 109.5 .
H14B C14 H14C 109.5 .

loop_
_geom_bond_atom_site_label_1
_geom_bond_atom_site_label_2
_geom_bond_distance
_geom_bond_site_symmetry_2
Ga1 P6 2.3606(6) .
Ga1 P1 2.3727(6) .
Ga1 N1 1.9501(18) .
Ga1 N2 1.9534(18) .
P6 P4 2.1868(7) .
P6 P5 2.1806(8) .
P4 P5 2.2349(7) 3_666
P4 P2 2.2334(8) .
P5 P4 2.2349(7) 3_666
P5 P3 2.2276(8) .
P1 P3 2.2169(8) .
P1 P2 2.2107(8) .
P3 P2 2.1972(8) .
Cl2 C30 1.763(3) .
Cl1 C30 1.771(3) .
N1 C1 1.341(3) .
N1 C6 1.447(3) .
N2 C3 1.332(3) .
N2 C18 1.445(3) .
C3 C2 1.400(3) .
C3 C5 1.508(3) .
C1 C2 1.391(3) .
C1 C4 1.513(3) .
C2 H2 0.9500 .
C6 C11 1.410(3) .
C6 C7 1.408(3) .
C18 C19 1.406(3) .
C18 C23 1.410(3) .
C15 H15 1.0000 .
C15 C11 1.519(3) .
C15 C17 1.539(3) .
C15 C16 1.527(3) .
C5 H5A 0.9800 .
C5 H5B 0.9800 .
C5 H5C 0.9800 .
C19 C20 1.399(3) .
C19 C24 1.521(3) .
C20 H20 0.9500 .
C20 C21 1.386(4) .
C23 C27 1.526(3) .
C23 C22 1.390(3) .
C27 H27 1.0000 .
C27 C28 1.532(3) .
C27 C29 1.533(3) .
C21 H21 0.9500 .
C21 C22 1.391(4) .
C11 C10 1.396(3) .
C4 H4A 0.9800 .
C4 H4B 0.9800 .
C4 H4C 0.9800 .
C7 C12 1.518(4) .
C7 C8 1.397(4) .
C22 H22 0.9500 .
C30 H30A 0.9900 .
C30 H30B 0.9900 .
C24 H24 1.0000 .
C24 C25 1.531(3) .
C24 C26 1.533(4) .
C17 H17A 0.9800 .
C17 H17B 0.9800 .
C17 H17C 0.9800 .
C12 H12 1.0000 .
C12 C13 1.526(4) .
C12 C14 1.533(4) .
C28 H28A 0.9800 .
C28 H28B 0.9800 .
C28 H28C 0.9800 .
C16 H16A 0.9800 .
C16 H16B 0.9800 .
C16 H16C 0.9800 .
C10 H10 0.9500 .
C10 C9 1.387(4) .
C8 H8 0.9500 .
C8 C9 1.378(4) .
C29 H29A 0.9800 .
C29 H29B 0.9800 .
C29 H29C 0.9800 .
C25 H25A 0.9800 .
C25 H25B 0.9800 .
C25 H25C 0.9800 .
C9 H9 0.9500 .
C26 H26A 0.9800 .
C26 H26B 0.9800 .
C26 H26C 0.9800 .
C13 H13A 0.9800 .
C13 H13B 0.9800 .
C13 H13C 0.9800 .
C14 H14A 0.9800 .
C14 H14B 0.9800 .
C14 H14C 0.9800 .

loop_
_exptl_oxdiff_crystal_face_indexfrac_h
_exptl_oxdiff_crystal_face_indexfrac_k
_exptl_oxdiff_crystal_face_indexfrac_l
_exptl_oxdiff_crystal_face_x
_exptl_oxdiff_crystal_face_y
_exptl_oxdiff_crystal_face_z
0.1645 -7.3124 8.7952 -0.1726 0.9991 0.0522
-0.1645 7.3124 -8.7952 0.1726 -0.9991 -0.0522
-0.8963 10.8157 6.2007 -0.0430 0.1246 -0.9619
0.8963 -10.8157 -6.2007 0.0430 -0.1246 0.9619
-6.9969 0.9967 3.3501 -0.9947 -0.2060 -0.1929
6.9969 -0.9967 -3.3501 0.9947 0.2060 0.1929
-0.0929 -11.8364 -5.1764 -0.1196 -0.0693 0.9821
0.0929 11.8364 5.1764 0.1196 0.0693 -0.9821
-0.0184 -0.9664 -1.0097 -0.0049 -0.0567 0.1073

loop_
_twin_individual_id
_twin_individual_mass_fraction_refined
_oxdiff_twin_reflns_isolated
_oxdiff_twin_reflns_overlapped
_twin_individual_twin_lattice_type
_twin_individual_twin_matrix_11
_twin_individual_twin_matrix_12
_twin_individual_twin_matrix_13
_twin_individual_twin_matrix_21
_twin_individual_twin_matrix_22
_twin_individual_twin_matrix_23
_twin_individual_twin_matrix_31
_twin_individual_twin_matrix_32
_twin_individual_twin_matrix_33
1 0.7562 16205 13375 ref 1.0000 0.0000 0.0000 0.0000 1.0000 0.0000 0.0000 0.0000 1.0000
2 0.2438 0 13375 nmt -1.0076 0.0006 -0.0181 0.0133 1.0002 0.0338 0.0511 0.0181 -0.9917
